data_7063194
loop_
_publ_author_name
'Alhadhrami, Abdulrahman'

_publ_section_title
;
 Nano-crystallites of a ruthenium(iii) violurate complex: synthesis,
 characterization, PXRD and DFT structural analysis. DNA/HSA-binding,
 antiviral activity against COVID-19 and molecular docking study
;
_journal_issue 21
_journal_name_full 'New Journal of Chemistry'
_journal_page_first 9718
_journal_page_last 9737
_journal_paper_doi 10.1039/D4NJ00670D
_journal_volume 48
_journal_year 2024
_chemical_formula_moiety 'C8 H6 Cl N6 O9 Ru'
_chemical_formula_sum 'C8 H6 Cl N6 O9 Ru'
_chemical_formula_weight 466.691
_space_group_IT_number 2
_space_group_name_Hall '-P 1'
_space_group_name_H-M_alt 'P -1'
_symmetry_cell_setting triclinic
_symmetry_Int_Tables_number 2
_symmetry_space_group_name_Hall '-P 1'
_symmetry_space_group_name_H-M 'P -1'
_audit_block_doi 10.5517/ccdc.csd.cc2h3t8q
_audit_creation_method Expo2014
_audit_update_record
;
2023-09-26 deposited with the CCDC.	2024-05-02 downloaded from the CCDC.
;
_cell_angle_alpha 100.36(11)
_cell_angle_beta 103.78(9)
_cell_angle_gamma 73.31(11)
_cell_formula_units_Z 2
_cell_length_a 11.832(15)
_cell_length_b 10.309(12)
_cell_length_c 7.057(8)
_cell_volume 795.0(17)
_diffrn_radiation_type 'Cu K\a~1~'
_diffrn_radiation_wavelength 1.540560
_exptl_absorpt_coefficient_mu 10.110
_exptl_crystal_density_diffrn 1.949
_exptl_crystal_density_method 'not measured'
_exptl_crystal_description powder
_pd_meas_2theta_range_max 79.990
_pd_meas_2theta_range_min 10.000
_pd_proc_ls_prof_R_factor 0.11790
_pd_proc_ls_prof_wR_expected 0.12278
_pd_proc_ls_prof_wR_factor 0.14870
_pd_proc_number_of_points 2334
_refine_ls_goodness_of_fit_all 1.21112
_refine_ls_hydrogen_treatment constr
_refine_ls_number_parameters 34
_refine_ls_number_reflns 945
_refine_ls_number_restraints 0
_refine_ls_restrained_S_all 1.18984
_refine_ls_R_I_factor 0.22294
_reflns_d_resolution_high 8.509
_reflns_d_resolution_low 1.206
_reflns_limit_h_max 9
_reflns_limit_h_min 0
_reflns_limit_k_max 8
_reflns_limit_k_min -7
_reflns_limit_l_max 5
_reflns_limit_l_min -5
_reflns_number_total 945
_cod_data_source_file d4nj00670d2.cif
_cod_data_source_block global
_cod_depositor_comments 'Adding full bibliography for 7063194.cif.'
_cod_original_cell_volume 795.1(17)
_cod_database_code 7063194

loop_
_symmetry_equiv_pos_site_id
_symmetry_equiv_pos_as_xyz
1 'x, y, z'
2 '-x, -y, -z'

loop_
_atom_site_type_symbol
_atom_site_label
_atom_site_fract_x
_atom_site_fract_y
_atom_site_fract_z
_atom_site_U_iso_or_equiv
_atom_site_occupancy
_atom_site_adp_type
C C1 0.0673 0.6107 0.3801 0.0380 1.0000 Uiso
O O1 0.0553 0.5376 0.5122 0.0380 1.0000 Uiso
O O2 0.2212 0.3145 0.0828 0.0380 1.0000 Uiso
N N1 0.1630 0.4039 0.2289 0.0380 1.0000 Uiso
C C2 0.1286 0.5319 0.2168 0.0380 1.0000 Uiso
C C3 0.1439 0.6032 0.0626 0.0380 1.0000 Uiso
O O3 0.1922 0.5482 -0.0791 0.0380 1.0000 Uiso
O O4 0.0002 0.9364 0.2603 0.0380 1.0000 Uiso
C C4 0.0378 0.8140 0.2533 0.0380 1.0000 Uiso
N N2 0.0967 0.7405 0.0968 0.0380 1.0000 Uiso
N N3 0.0255 0.7392 0.3929 0.0380 1.0000 Uiso
Ru Ru1 0.1388 0.3386 0.4676 0.0127 1.0000 Uiso
O O5 0.1123 0.0895 0.9966 0.0380 1.0000 Uiso
C C5 0.1403 0.0451 0.8347 0.0380 1.0000 Uiso
C C6 0.1461 0.1288 0.6877 0.0380 1.0000 Uiso
N N4 0.1234 0.2588 0.7057 0.0380 1.0000 Uiso
N N5 0.1698 -0.0907 0.7678 0.0380 1.0000 Uiso
O O6 0.2238 -0.2762 0.5471 0.0380 1.0000 Uiso
C C7 0.2019 -0.1536 0.5843 0.0380 1.0000 Uiso
N N6 0.2065 -0.0681 0.4528 0.0380 1.0000 Uiso
C C8 0.1820 0.0603 0.4979 0.0380 1.0000 Uiso
O O7 0.0897 0.3328 0.8833 0.0380 1.0000 Uiso
O O8 0.1876 0.1428 0.3736 0.0380 1.0000 Uiso
H H1 0.1678 -0.1545 0.8612 0.0456 1.0000 Uiso
H H2 0.1051 0.7970 -0.0015 0.0456 1.0000 Uiso
Cl Cl1 0.3342 0.3598 0.6301 0.0380 1.0000 Uiso
O O9 -0.0494 0.3360 0.3440 0.0380 1.0000 Uiso
H H3 -0.0729 0.3069 0.2013 0.0456 1.0000 Uiso
H H4 -0.0951 0.4300 0.3781 0.0456 1.0000 Uiso
H H5 0.0907 0.4262 0.8664 0.0456 1.0000 Uiso
H H6 0.2431 0.2265 0.1402 0.0456 1.0000 Uiso

loop_
_atom_type_symbol
_atom_type_description
_atom_type_scat_source
H Hydrogen 'International Tables Vol C Tables 4.2.6.8 and 6.1.1.4'
C Carbon 'International Tables Vol C Tables 4.2.6.8 and 6.1.1.4'
N Nitrogen 'International Tables Vol C Tables 4.2.6.8 and 6.1.1.4'
O Oxygen 'International Tables Vol C Tables 4.2.6.8 and 6.1.1.4'
Cl Chlorine 'International Tables Vol C Tables 4.2.6.8 and 6.1.1.4'
Ru Ruthenium 'International Tables Vol C Tables 4.2.6.8 and 6.1.1.4'

loop_
_geom_angle_atom_site_label_1
_geom_angle_atom_site_label_2
_geom_angle_atom_site_label_3
_geom_angle
_geom_angle_site_symmetry_1
_geom_angle_site_symmetry_3
O1 C1 C2 116.65 . .
O1 C1 N3 121.08 . .
C1 O1 O1 125.73 . 2_566
C1 O1 Ru1 112.77 . .
C1 O1 Ru1 94.83 . 2_566
C1 O1 O9 87.29 . 2_566
C1 O1 H4 102.66 . 2_566
C1 O1 H5 160.67 . .
C2 C1 N3 122.24 . .
C1 C2 N1 112.68 . .
C1 C2 C3 120.50 . .
C1 N3 C4 120.48 . .
O1 O1 Ru1 77.25 2_566 .
O1 O1 Ru1 58.07 2_566 2_566
O1 O1 O9 115.54 2_566 2_566
O1 O1 H4 126.44 2_566 2_566
O1 O1 H5 73.21 2_566 .
Ru1 O1 Ru1 135.32 . 2_566
Ru1 O1 O9 144.48 . 2_566
Ru1 O1 H4 106.22 . 2_566
Ru1 O1 H5 72.49 . .
O1 Ru1 N1 79.97 . .
O1 Ru1 O1 44.68 . 2_566
O1 Ru1 N4 104.20 . .
O1 Ru1 O8 166.53 . .
O1 Ru1 Cl1 96.19 . .
O1 Ru1 O9 78.88 . .
Ru1 O1 O9 66.58 2_566 2_566
Ru1 O1 H4 100.67 2_566 2_566
Ru1 O1 H5 93.07 2_566 .
O9 O1 H4 38.79 2_566 2_566
O9 O1 H5 79.73 2_566 .
H4 O1 H5 58.46 2_566 .
O1 H5 O7 128.18 . .
N1 O2 H6 99.92 . .
O2 N1 C2 119.62 . .
O2 N1 Ru1 122.81 . .
O2 H6 O8 137.20 . .
C2 N1 Ru1 117.50 . .
N1 C2 C3 126.82 . .
N1 Ru1 O1 101.58 . 2_566
N1 Ru1 N4 175.72 . .
N1 Ru1 O8 95.52 . .
N1 Ru1 Cl1 88.59 . .
N1 Ru1 O9 94.60 . .
C2 C3 O3 125.87 . .
C2 C3 N2 110.84 . .
O3 C3 N2 123.29 . .
C3 N2 C4 127.86 . .
C3 N2 H2 115.65 . .
O4 C4 N2 119.09 . .
O4 C4 N3 122.85 . .
N2 C4 N3 118.06 . .
C4 N2 H2 116.49 . .
O1 Ru1 N4 82.23 2_566 .
O1 Ru1 O8 125.36 2_566 .
O1 Ru1 Cl1 135.07 2_566 .
O1 Ru1 O9 38.70 2_566 .
N4 Ru1 O8 80.61 . .
N4 Ru1 Cl1 90.02 . .
N4 Ru1 O9 87.19 . .
Ru1 N4 C6 115.14 . .
Ru1 N4 O7 127.06 . .
O8 Ru1 Cl1 96.39 . .
O8 Ru1 O9 88.91 . .
Ru1 O8 C8 113.95 . .
Ru1 O8 H6 81.39 . .
Cl1 Ru1 O9 173.54 . .
Ru1 O9 O1 74.71 . 2_566
Ru1 O9 H3 118.93 . .
Ru1 O9 H4 103.93 . .
O5 C5 C6 125.88 . .
O5 C5 N5 123.07 . .
C6 C5 N5 111.04 . .
C5 C6 N4 126.37 . .
C5 C6 C8 119.76 . .
C5 N5 C7 128.12 . .
C5 N5 H1 115.42 . .
N4 C6 C8 113.87 . .
C6 N4 O7 117.81 . .
C6 C8 N6 122.92 . .
C6 C8 O8 116.35 . .
N4 O7 H5 100.48 . .
C7 N5 H1 116.46 . .
N5 C7 O6 119.56 . .
N5 C7 N6 117.75 . .
O6 C7 N6 122.69 . .
C7 N6 C8 120.40 . .
N6 C8 O8 120.73 . .
C8 O8 H6 162.54 . .
O1 O9 H3 140.66 2_566 .
O1 O9 H4 33.66 2_566 .
H3 O9 H4 110.26 . .
O9 H4 O1 107.55 . 2_566

loop_
_geom_bond_atom_site_label_1
_geom_bond_atom_site_label_2
_geom_bond_distance
_geom_bond_site_symmetry_2
C1 O1 1.354769 .
C1 C2 1.495337 .
C1 N3 1.268823 .
O1 O1 1.664334 2_566
O1 Ru1 2.008962 .
O1 Ru1 2.308709 2_566
O1 O9 1.496511 2_566
O1 H4 0.869992 2_566
O1 H5 2.828742 .
O2 N1 1.420209 .
O2 H6 1.000133 .
N1 C2 1.276805 .
N1 Ru1 2.030274 .
C2 C3 1.488503 .
C3 O3 1.237511 .
C3 N2 1.363773 .
O4 C4 1.207515 .
C4 N2 1.429335 .
C4 N3 1.411571 .
N2 H2 1.021142 .
Ru1 O1 2.308709 2_566
Ru1 N4 2.065035 .
Ru1 O8 1.969941 .
Ru1 Cl1 2.375656 .
Ru1 O9 2.196275 .
O5 C5 1.237108 .
C5 C6 1.488363 .
C5 N5 1.366194 .
C6 N4 1.277223 .
C6 C8 1.493979 .
N4 O7 1.425637 .
N5 C7 1.426062 .
N5 H1 1.018899 .
O6 C7 1.208204 .
C7 N6 1.409691 .
N6 C8 1.268276 .
C8 O8 1.350975 .
O7 H5 0.995062 .
O8 H6 2.289582 .
O9 O1 1.496511 2_566
O9 H3 0.993296 .
O9 H4 0.983300 .
H4 O1 0.869992 2_566

loop_
_geom_torsion_atom_site_label_1
_geom_torsion_atom_site_label_2
_geom_torsion_atom_site_label_3
_geom_torsion_atom_site_label_4
_geom_torsion
_geom_torsion_site_symmetry_1
_geom_torsion_site_symmetry_2
_geom_torsion_site_symmetry_3
_geom_torsion_site_symmetry_4
C2 C1 O1 O1 -84.88 . . . 2_566
C2 C1 O1 Ru1 5.53 . . . .
C2 C1 O1 Ru1 -138.51 . . . 2_566
C2 C1 O1 O9 155.27 . . . 2_566
C2 C1 O1 H4 119.41 . . . 2_566
C2 C1 O1 H5 107.68 . . . .
N3 C1 O1 O1 93.31 . . . 2_566
N3 C1 O1 Ru1 -176.28 . . . .
N3 C1 O1 Ru1 39.68 . . . 2_566
N3 C1 O1 O9 -26.53 . . . 2_566
N3 C1 O1 H4 -62.40 . . . 2_566
N3 C1 O1 H5 -74.13 . . . .
O1 C1 C2 N1 -1.12 . . . .
O1 C1 C2 C3 178.87 . . . .
N3 C1 C2 N1 -179.29 . . . .
N3 C1 C2 C3 0.70 . . . .
O1 C1 N3 C4 -179.44 . . . .
C2 C1 N3 C4 -1.35 . . . .
C1 O1 O1 Ru1 109.02 . . 2_566 .
C1 O1 O1 O9 73.78 . . 2_566 .
C1 O1 O1 H4 29.92 . . 2_566 .
Ru1 O1 O1 Ru1 -0.02 . . 2_566 .
Ru1 O1 O1 O9 -35.24 . . 2_566 .
Ru1 O1 O1 H4 -79.11 . . 2_566 .
Ru1 O1 O1 Ru1 179.98 2_566 . 2_566 .
Ru1 O1 O1 O9 144.76 2_566 . 2_566 .
Ru1 O1 O1 H4 100.89 2_566 . 2_566 .
O9 O1 O1 Ru1 -144.76 2_566 . 2_566 .
O9 O1 O1 O9 180.00 2_566 . 2_566 .
O9 O1 O1 H4 136.13 2_566 . 2_566 .
H4 O1 O1 Ru1 -100.89 2_566 . 2_566 .
H4 O1 O1 O9 -136.13 2_566 . 2_566 .
H4 O1 O1 H4 180.00 2_566 . 2_566 .
H5 O1 O1 Ru1 -75.28 . . 2_566 .
H5 O1 O1 O9 -110.53 . . 2_566 .
H5 O1 O1 H4 -154.39 . . 2_566 .
C1 O1 Ru1 N1 -5.71 . . . .
C1 O1 Ru1 O1 -123.67 . . . 2_566
C1 O1 Ru1 N4 173.35 . . . .
C1 O1 Ru1 O8 -77.15 . . . .
C1 O1 Ru1 Cl1 81.75 . . . .
C1 O1 Ru1 O9 -102.47 . . . .
O1 O1 Ru1 N1 117.95 2_566 . . .
O1 O1 Ru1 O1 0.02 2_566 . . 2_566
O1 O1 Ru1 N4 -62.99 2_566 . . .
O1 O1 Ru1 O8 46.51 2_566 . . .
O1 O1 Ru1 Cl1 -154.58 2_566 . . .
O1 O1 Ru1 O9 21.20 2_566 . . .
Ru1 O1 Ru1 N1 117.95 2_566 . . .
Ru1 O1 Ru1 O1 0.00 2_566 . . 2_566
Ru1 O1 Ru1 N4 -62.99 2_566 . . .
Ru1 O1 Ru1 O8 46.51 2_566 . . .
Ru1 O1 Ru1 Cl1 -154.58 2_566 . . .
Ru1 O1 Ru1 O9 21.20 2_566 . . .
O9 O1 Ru1 N1 -125.69 2_566 . . .
O9 O1 Ru1 O1 116.35 2_566 . . 2_566
O9 O1 Ru1 N4 53.36 2_566 . . .
O9 O1 Ru1 O8 162.86 2_566 . . .
O9 O1 Ru1 Cl1 -38.23 2_566 . . .
O9 O1 Ru1 O9 137.55 2_566 . . .
H4 O1 Ru1 N1 -117.41 2_566 . . .
H4 O1 Ru1 O1 124.63 2_566 . . 2_566
H4 O1 Ru1 N4 61.65 2_566 . . .
H4 O1 Ru1 O8 171.15 2_566 . . .
H4 O1 Ru1 Cl1 -29.95 2_566 . . .
H4 O1 Ru1 O9 145.83 2_566 . . .
H5 O1 Ru1 N1 -165.88 . . . .
H5 O1 Ru1 O1 76.16 . . . 2_566
H5 O1 Ru1 N4 13.18 . . . .
H5 O1 Ru1 O8 122.68 . . . .
H5 O1 Ru1 Cl1 -78.42 . . . .
H5 O1 Ru1 O9 97.36 . . . .
C1 O1 H5 O7 -142.57 . . . .
O1 O1 H5 O7 48.05 2_566 . . .
Ru1 O1 H5 O7 -33.53 . . . .
Ru1 O1 H5 O7 103.34 2_566 . . .
O9 O1 H5 O7 168.87 2_566 . . .
H4 O1 H5 O7 -156.03 2_566 . . .
H6 O2 N1 C2 174.75 . . . .
H6 O2 N1 Ru1 -2.08 . . . .
N1 O2 H6 O8 17.18 . . . .
O2 N1 C2 C1 179.02 . . . .
O2 N1 C2 C3 -0.96 . . . .
Ru1 N1 C2 C1 -3.98 . . . .
Ru1 N1 C2 C3 176.04 . . . .
O2 N1 Ru1 O1 -177.58 . . . .
O2 N1 Ru1 O1 -138.23 . . . 2_566
O2 N1 Ru1 N4 14.74 . . . .
O2 N1 Ru1 O8 -10.40 . . . .
O2 N1 Ru1 Cl1 85.89 . . . .
O2 N1 Ru1 O9 -99.74 . . . .
C2 N1 Ru1 O1 5.53 . . . .
C2 N1 Ru1 O1 44.87 . . . 2_566
C2 N1 Ru1 N4 -162.16 . . . .
C2 N1 Ru1 O8 172.71 . . . .
C2 N1 Ru1 Cl1 -91.01 . . . .
C2 N1 Ru1 O9 83.36 . . . .
C1 C2 C3 O3 -179.50 . . . .
C1 C2 C3 N2 0.41 . . . .
N1 C2 C3 O3 0.49 . . . .
N1 C2 C3 N2 -179.61 . . . .
C2 C3 N2 C4 -0.89 . . . .
C2 C3 N2 H2 178.93 . . . .
O3 C3 N2 C4 179.03 . . . .
O3 C3 N2 H2 -1.15 . . . .
O4 C4 N2 C3 -179.35 . . . .
O4 C4 N2 H2 0.83 . . . .
N3 C4 N2 C3 0.32 . . . .
N3 C4 N2 H2 -179.50 . . . .
O4 C4 N3 C1 -179.44 . . . .
N2 C4 N3 C1 0.90 . . . .
O1 Ru1 O1 O1 0.02 . . 2_566 .
O1 Ru1 O1 O9 145.43 . . 2_566 .
O1 Ru1 O1 H4 126.49 . . 2_566 .
N1 Ru1 O1 O1 -62.61 . . 2_566 .
N1 Ru1 O1 O9 82.82 . . 2_566 .
N1 Ru1 O1 H4 63.88 . . 2_566 .
N4 Ru1 O1 O1 119.35 . . 2_566 .
N4 Ru1 O1 O9 -95.22 . . 2_566 .
N4 Ru1 O1 H4 -114.16 . . 2_566 .
O8 Ru1 O1 O1 -168.04 . . 2_566 .
O8 Ru1 O1 O9 -22.60 . . 2_566 .
O8 Ru1 O1 H4 -41.54 . . 2_566 .
Cl1 Ru1 O1 O1 37.17 . . 2_566 .
Cl1 Ru1 O1 O9 -177.39 . . 2_566 .
Cl1 Ru1 O1 H4 163.67 . . 2_566 .
O9 Ru1 O1 O1 -145.43 . . 2_566 .
O9 Ru1 O1 O9 -0.02 . . 2_566 .
O9 Ru1 O1 H4 -18.94 . . 2_566 .
O1 Ru1 N4 C6 164.96 . . . .
O1 Ru1 N4 O7 -14.42 . . . .
N1 Ru1 N4 C6 -27.55 . . . .
N1 Ru1 N4 O7 153.07 . . . .
O1 Ru1 N4 C6 125.75 2_566 . . .
O1 Ru1 N4 O7 -53.63 2_566 . . .
O8 Ru1 N4 C6 -2.17 . . . .
O8 Ru1 N4 O7 178.45 . . . .
Cl1 Ru1 N4 C6 -98.65 . . . .
Cl1 Ru1 N4 O7 81.98 . . . .
O9 Ru1 N4 C6 87.18 . . . .
O9 Ru1 N4 O7 -92.20 . . . .
O1 Ru1 O8 C8 -109.53 . . . .
O1 Ru1 O8 H6 79.18 . . . .
N1 Ru1 O8 C8 -179.22 . . . .
N1 Ru1 O8 H6 9.49 . . . .
O1 Ru1 O8 C8 -70.80 2_566 . . .
O1 Ru1 O8 H6 117.91 2_566 . . .
N4 Ru1 O8 C8 2.62 . . . .
N4 Ru1 O8 H6 -168.67 . . . .
Cl1 Ru1 O8 C8 91.58 . . . .
Cl1 Ru1 O8 H6 -79.71 . . . .
O9 Ru1 O8 C8 -84.71 . . . .
O9 Ru1 O8 H6 104.00 . . . .
O1 Ru1 O9 O1 -23.99 . . . 2_566
O1 Ru1 O9 H3 115.92 . . . .
O1 Ru1 O9 H4 -7.09 . . . .
N1 Ru1 O9 O1 -102.81 . . . 2_566
N1 Ru1 O9 H3 37.09 . . . .
N1 Ru1 O9 H4 -85.91 . . . .
O1 Ru1 O9 O1 0.00 2_566 . . 2_566
O1 Ru1 O9 H3 139.91 2_566 . . .
O1 Ru1 O9 H4 16.90 2_566 . . .
N4 Ru1 O9 O1 81.08 . . . 2_566
N4 Ru1 O9 H3 -139.01 . . . .
N4 Ru1 O9 H4 97.99 . . . .
O8 Ru1 O9 O1 161.73 . . . 2_566
O8 Ru1 O9 H3 -58.36 . . . .
O8 Ru1 O9 H4 178.63 . . . .
Cl1 Ru1 O9 O1 16.59 . . . 2_566
Cl1 Ru1 O9 H3 156.50 . . . .
Cl1 Ru1 O9 H4 33.49 . . . .
O5 C5 C6 N4 0.15 . . . .
O5 C5 C6 C8 179.75 . . . .
N5 C5 C6 N4 179.83 . . . .
N5 C5 C6 C8 -0.56 . . . .
O5 C5 N5 C7 179.17 . . . .
O5 C5 N5 H1 -0.39 . . . .
C6 C5 N5 C7 -0.53 . . . .
C6 C5 N5 H1 179.91 . . . .
C5 C6 N4 Ru1 -179.10 . . . .
C5 C6 N4 O7 0.34 . . . .
C8 C6 N4 Ru1 1.27 . . . .
C8 C6 N4 O7 -179.29 . . . .
C5 C6 C8 N6 1.20 . . . .
C5 C6 C8 O8 -178.69 . . . .
N4 C6 C8 N6 -179.14 . . . .
N4 C6 C8 O8 0.97 . . . .
Ru1 N4 O7 H5 -9.16 . . . .
C6 N4 O7 H5 171.48 . . . .
C5 N5 C7 O6 -178.89 . . . .
C5 N5 C7 N6 1.07 . . . .
H1 N5 C7 O6 0.67 . . . .
H1 N5 C7 N6 -179.37 . . . .
N5 C7 N6 C8 -0.39 . . . .
O6 C7 N6 C8 179.57 . . . .
C7 N6 C8 C6 -0.67 . . . .
C7 N6 C8 O8 179.22 . . . .
C6 C8 O8 Ru1 -2.78 . . . .
C6 C8 O8 H6 147.28 . . . .
N6 C8 O8 Ru1 177.32 . . . .
N6 C8 O8 H6 -32.62 . . . .
N4 O7 H5 O1 26.28 . . . .
Ru1 O8 H6 O2 -22.99 . . . .
C8 O8 H6 O2 -175.52 . . . .
Ru1 O9 O1 O1 32.25 . . 2_566 .
Ru1 O9 O1 Ru1 0.00 . . 2_566 .
Ru1 O9 O1 H4 149.39 . . 2_566 .
H3 O9 O1 O1 -84.98 . . 2_566 .
H3 O9 O1 Ru1 -117.23 . . 2_566 .
H3 O9 O1 H4 32.16 . . 2_566 .
H4 O9 O1 O1 -117.14 . . 2_566 .
H4 O9 O1 Ru1 -149.39 . . 2_566 .
H4 O9 O1 H4 0.00 . . 2_566 .
Ru1 O9 H4 O1 -30.40 . . . 2_566
O1 O9 H4 O1 0.00 2_566 . . 2_566
H3 O9 H4 O1 -158.92 . . . 2_566
O9 H4 O1 O1 86.39 . . 2_566 .
O9 H4 O1 Ru1 28.39 . . 2_566 .
O9 H4 O1 O9 0.00 . . 2_566 .
